data_4306303
loop_
_publ_author_name
'Hongmei Peng'
'Zhenqin Zhang'
'Ruipeng Qi'
'Yingming Yao'
'Yong Zhang'
'Qi Shen'
'Yanxiang Cheng'

_publ_contact_author_email yaoym@suda.edu.cn
_publ_contact_author_fax 86-512-65880305
_publ_contact_author_name 'Dr. Yingming Yao'
_publ_contact_author_phone 86-512-65882806
_publ_section_title
;
Synthesis, Reactivity, and Characterization of Sodium and Rare-Earth Metal
Complexes Bearing a Dianionic N-Aryloxo-Functionalized \b-Ketoiminate Ligand
;
_journal_name_full 'Inorganic Chemistry'
_journal_page_first 9828
_journal_page_last 9835
_journal_paper_doi 10.1021/ic8011469
_journal_volume 47
_journal_year 2008
_chemical_formula_moiety 'C32 H46 Cl2 N2 O8 Yb2,2/3(C4 H8 O)'
_chemical_formula_sum 'C34.66667 H51.33333 Cl2 N2 O8.66667 Yb2'
_chemical_formula_weight 1051.76
_chemical_name_systematic
; 
 ? 
;
_space_group_IT_number 14
_symmetry_cell_setting monoclinic
_symmetry_Int_Tables_number 14
_symmetry_space_group_name_Hall '-P 2ybc'
_symmetry_space_group_name_H-M 'P 1 21/c 1'
_atom_sites_solution_hydrogens geom
_atom_sites_solution_primary direct
_atom_sites_solution_secondary difmap
_audit_creation_method SHELXL-97
_cell_angle_alpha 90.00
_cell_angle_beta 98.4000(10)
_cell_angle_gamma 90.00
_cell_formula_units_Z 6
_cell_length_a 13.0267(7)
_cell_length_b 14.9810(8)
_cell_length_c 31.4738(18)
_cell_measurement_reflns_used 23178
_cell_measurement_temperature 193(2)
_cell_measurement_theta_max 27.5
_cell_measurement_theta_min 3.0
_cell_volume 6076.3(6)
_computing_cell_refinement CrystalClear
_computing_data_collection CrystalClear
_computing_data_reduction CrystalStructure
_computing_structure_refinement 'SHELXL-97 (Sheldrick, 1997)'
_computing_structure_solution 'SHELXS-97 (Sheldrick, 1990)'
_diffrn_ambient_temperature 193(2)
_diffrn_detector_area_resol_mean 7.31
_diffrn_measured_fraction_theta_full 0.996
_diffrn_measured_fraction_theta_max 0.996
_diffrn_measurement_device_type 'Rigaku Mercury'
_diffrn_measurement_method \w
_diffrn_radiation_monochromator graphite
_diffrn_radiation_source 'fine-focus sealed tube'
_diffrn_radiation_type MoK\a
_diffrn_radiation_wavelength 0.71070
_diffrn_reflns_av_R_equivalents 0.0410
_diffrn_reflns_av_sigmaI/netI 0.0396
_diffrn_reflns_limit_h_max 16
_diffrn_reflns_limit_h_min -16
_diffrn_reflns_limit_k_max 19
_diffrn_reflns_limit_k_min -19
_diffrn_reflns_limit_l_max 40
_diffrn_reflns_limit_l_min -38
_diffrn_reflns_number 60491
_diffrn_reflns_theta_full 27.48
_diffrn_reflns_theta_max 27.48
_diffrn_reflns_theta_min 3.02
_exptl_absorpt_coefficient_mu 4.770
_exptl_absorpt_correction_T_max 0.4488
_exptl_absorpt_correction_T_min 0.1502
_exptl_absorpt_correction_type multi-scan
_exptl_absorpt_process_details 'Jacobson, R. (1998) Private communication'
_exptl_crystal_colour yellow
_exptl_crystal_density_diffrn 1.725
_exptl_crystal_density_method 'not measured'
_exptl_crystal_description prism
_exptl_crystal_F_000 3100
_exptl_crystal_size_max 0.64
_exptl_crystal_size_mid 0.21
_exptl_crystal_size_min 0.20
_refine_diff_density_max 1.630
_refine_diff_density_min -1.486
_refine_diff_density_rms 0.136
_refine_ls_extinction_method none
_refine_ls_goodness_of_fit_ref 1.105
_refine_ls_hydrogen_treatment constr
_refine_ls_matrix_type full
_refine_ls_number_parameters 658
_refine_ls_number_reflns 13873
_refine_ls_number_restraints 5
_refine_ls_restrained_S_all 1.115
_refine_ls_R_factor_all 0.0410
_refine_ls_R_factor_gt 0.0358
_refine_ls_shift/su_max 0.001
_refine_ls_shift/su_mean 0.000
_refine_ls_structure_factor_coef Fsqd
_refine_ls_weighting_details 'calc w=1/[\s^2^(Fo^2^)+(0.0325P)^2^+13.9378P] where P=(Fo^2^+2Fc^2^)/3'
_refine_ls_weighting_scheme calc
_refine_ls_wR_factor_gt 0.0837
_refine_ls_wR_factor_ref 0.0865
_reflns_number_gt 12637
_reflns_number_total 13873
_reflns_threshold_expression >2sigma(I)
_cod_data_source_file ic8011469_si_001_2.cif
_cod_data_source_block complex4
_cod_depositor_comments
;

2021-04-12
Z value and formula fixed to values more according to usual
chemical conventions.                 miguel
;
_cod_original_formula_sum 'C104 H154 Cl6 N6 O26 Yb6'
_cod_original_formula_weight 3155.27
_cod_original_formula_moiety '3(C32 H46 Cl2 N2 O8 Yb2),2(C4 H8 O)'
_cod_original_formula_units_Z 2
_cod_original_sg_symbol_Hall '-p 2ybc'
_cod_database_code 4306303

loop_
_symmetry_equiv_pos_as_xyz
'x, y, z'
'-x, y+1/2, -z+1/2'
'-x, -y, -z'
'x, -y-1/2, z-1/2'

loop_
_atom_site_label
_atom_site_type_symbol
_atom_site_fract_x
_atom_site_fract_y
_atom_site_fract_z
_atom_site_U_iso_or_equiv
_atom_site_adp_type
_atom_site_occupancy
_atom_site_symmetry_multiplicity
_atom_site_calc_flag
_atom_site_refinement_flags
_atom_site_disorder_assembly
_atom_site_disorder_group
Yb1 Yb 1.038446(15) 0.390272(13) 0.481600(6) 0.02513(6) Uani 1 1 d . . .
Yb2 Yb 0.256707(13) 0.400175(12) 0.166001(6) 0.01965(5) Uani 1 1 d . . .
Yb3 Yb 0.259381(14) 0.622830(12) 0.215501(6) 0.02157(5) Uani 1 1 d . . .
Cl1 Cl 0.97925(12) 0.22788(9) 0.48141(4) 0.0462(3) Uani 1 1 d . . .
Cl2 Cl 0.19294(9) 0.24546(8) 0.18756(4) 0.0336(3) Uani 1 1 d . . .
Cl3 Cl 0.31925(9) 0.78276(8) 0.20077(4) 0.0352(3) Uani 1 1 d . . .
O1 O 1.1243(3) 0.3881(3) 0.42861(12) 0.0414(9) Uani 1 1 d . . .
O2 O 0.9048(2) 0.4708(2) 0.50061(10) 0.0279(7) Uani 1 1 d . . .
O3 O 1.0544(3) 0.3641(2) 0.55861(11) 0.0384(8) Uani 1 1 d . . .
O4 O 1.2125(3) 0.3395(3) 0.51267(12) 0.0426(9) Uani 1 1 d . . .
O5 O 0.2642(3) 0.3932(2) 0.09803(10) 0.0306(7) Uani 1 1 d . . .
O6 O 0.1762(2) 0.49137(19) 0.20866(9) 0.0218(6) Uani 1 1 d . . .
O7 O 0.4259(2) 0.3354(2) 0.16294(11) 0.0301(7) Uani 1 1 d . . .
O8 O 0.3589(2) 0.3817(2) 0.23684(10) 0.0276(7) Uani 1 1 d . . .
O9 O 0.2605(3) 0.6242(2) 0.28360(11) 0.0384(8) Uani 1 1 d . . .
O10 O 0.3349(2) 0.5337(2) 0.17168(9) 0.0225(6) Uani 1 1 d . . .
O11 O 0.0912(2) 0.6872(2) 0.22132(12) 0.0363(8) Uani 1 1 d . . .
O12 O 0.1571(2) 0.6507(2) 0.14620(11) 0.0318(7) Uani 1 1 d . . .
O13 O 0.3430(13) 0.6583(10) 1.0189(5) 0.251(6) Uiso 1 1 d D . .
N1 N 0.9095(3) 0.4207(2) 0.42074(12) 0.0259(8) Uani 1 1 d . . .
N2 N 0.0864(3) 0.4353(2) 0.13282(12) 0.0244(8) Uani 1 1 d . . .
N3 N 0.4392(3) 0.5938(2) 0.24415(14) 0.0291(9) Uani 1 1 d . . .
C1 C 1.2031(5) 0.3957(4) 0.3659(2) 0.0531(16) Uani 1 1 d . . .
H1A H 1.2628 0.4274 0.3815 0.080 Uiso 1 1 calc R . .
H1B H 1.1882 0.4190 0.3365 0.080 Uiso 1 1 calc R . .
H1C H 1.2190 0.3318 0.3649 0.080 Uiso 1 1 calc R . .
C2 C 1.1097(4) 0.4092(3) 0.38841(17) 0.0353(11) Uani 1 1 d . . .
C3 C 1.0192(4) 0.4396(3) 0.36662(16) 0.0354(11) Uani 1 1 d . . .
H3 H 1.0201 0.4567 0.3376 0.042 Uiso 1 1 calc R . .
C4 C 0.9225(4) 0.4488(3) 0.38245(15) 0.0290(10) Uani 1 1 d . . .
C5 C 0.8376(4) 0.4932(3) 0.35162(16) 0.0384(12) Uani 1 1 d . . .
H5A H 0.8050 0.4490 0.3310 0.058 Uiso 1 1 calc R . .
H5B H 0.8675 0.5412 0.3362 0.058 Uiso 1 1 calc R . .
H5C H 0.7854 0.5181 0.3677 0.058 Uiso 1 1 calc R . .
C6 C 0.8102(4) 0.4214(3) 0.43492(16) 0.0286(10) Uani 1 1 d . . .
C7 C 0.8119(4) 0.4459(3) 0.47809(16) 0.0286(10) Uani 1 1 d . . .
C8 C 0.7214(4) 0.4424(4) 0.49593(19) 0.0420(13) Uani 1 1 d . . .
H8 H 0.7221 0.4583 0.5252 0.050 Uiso 1 1 calc R . .
C9 C 0.6286(4) 0.4154(4) 0.4713(2) 0.0506(15) Uani 1 1 d . . .
H9 H 0.5666 0.4143 0.4839 0.061 Uiso 1 1 calc R . .
C10 C 0.6256(4) 0.3907(4) 0.4293(2) 0.0468(14) Uani 1 1 d . . .
C11 C 0.7169(4) 0.3929(3) 0.41112(18) 0.0373(12) Uani 1 1 d . . .
H11 H 0.7157 0.3748 0.3821 0.045 Uiso 1 1 calc R . .
C12 C 0.5249(5) 0.3596(5) 0.4026(3) 0.069(2) Uani 1 1 d . . .
H12A H 0.4848 0.3245 0.4207 0.103 Uiso 1 1 calc R . .
H12B H 0.5409 0.3227 0.3787 0.103 Uiso 1 1 calc R . .
H12C H 0.4843 0.4117 0.3913 0.103 Uiso 1 1 calc R . .
C13 C 1.1368(5) 0.3028(4) 0.57435(18) 0.0506(16) Uani 1 1 d . . .
H13A H 1.1186 0.2417 0.5639 0.061 Uiso 1 1 calc R . .
H13B H 1.1477 0.3020 0.6061 0.061 Uiso 1 1 calc R . .
C14 C 1.2334(5) 0.3334(4) 0.5582(2) 0.0533(16) Uani 1 1 d . . .
H14A H 1.2548 0.3924 0.5706 0.064 Uiso 1 1 calc R . .
H14B H 1.2904 0.2905 0.5668 0.064 Uiso 1 1 calc R . .
C15 C 0.9644(5) 0.3462(4) 0.57801(19) 0.0538(16) Uani 1 1 d . . .
H15A H 0.9352 0.2884 0.5680 0.081 Uiso 1 1 calc R . .
H15B H 0.9128 0.3932 0.5701 0.081 Uiso 1 1 calc R . .
H15C H 0.9833 0.3448 0.6093 0.081 Uiso 1 1 calc R . .
C16 C 1.3064(4) 0.3374(5) 0.4939(3) 0.0622(19) Uani 1 1 d . . .
H16A H 1.3511 0.3873 0.5051 0.093 Uiso 1 1 calc R . .
H16B H 1.2896 0.3426 0.4626 0.093 Uiso 1 1 calc R . .
H16C H 1.3427 0.2809 0.5012 0.093 Uiso 1 1 calc R . .
C17 C 0.2589(5) 0.4080(4) 0.02271(17) 0.0468(14) Uani 1 1 d . . .
H17A H 0.3332 0.4213 0.0291 0.070 Uiso 1 1 calc R . .
H17B H 0.2262 0.4487 0.0004 0.070 Uiso 1 1 calc R . .
H17C H 0.2494 0.3463 0.0126 0.070 Uiso 1 1 calc R . .
C18 C 0.2096(4) 0.4199(3) 0.06282(15) 0.0301(10) Uani 1 1 d . . .
C19 C 0.1131(4) 0.4553(3) 0.05990(15) 0.0333(11) Uani 1 1 d . . .
H19 H 0.0827 0.4764 0.0325 0.040 Uiso 1 1 calc R . .
C20 C 0.0529(4) 0.4639(3) 0.09373(15) 0.0296(10) Uani 1 1 d . . .
C21 C -0.0500(4) 0.5120(4) 0.08166(18) 0.0421(13) Uani 1 1 d . . .
H21A H -0.1010 0.4707 0.0665 0.063 Uiso 1 1 calc R . .
H21B H -0.0405 0.5627 0.0630 0.063 Uiso 1 1 calc R . .
H21C H -0.0748 0.5335 0.1077 0.063 Uiso 1 1 calc R . .
C22 C 0.0229(3) 0.4390(3) 0.16617(14) 0.0212(8) Uani 1 1 d . . .
C23 C 0.0742(3) 0.4681(3) 0.20609(14) 0.0215(9) Uani 1 1 d . . .
C24 C 0.0219(4) 0.4701(3) 0.24133(15) 0.0283(10) Uani 1 1 d . . .
H24 H 0.0562 0.4903 0.2683 0.034 Uiso 1 1 calc R . .
C25 C -0.0812(4) 0.4424(3) 0.23712(17) 0.0353(11) Uani 1 1 d . . .
H25 H -0.1171 0.4449 0.2613 0.042 Uiso 1 1 calc R . .
C26 C -0.1320(3) 0.4113(3) 0.19822(17) 0.0306(10) Uani 1 1 d . . .
C27 C -0.0788(3) 0.4091(3) 0.16322(16) 0.0284(10) Uani 1 1 d . . .
H27 H -0.1126 0.3865 0.1366 0.034 Uiso 1 1 calc R . .
C28 C -0.2435(4) 0.3792(4) 0.1944(2) 0.0444(14) Uani 1 1 d . . .
H28A H -0.2686 0.3636 0.1644 0.067 Uiso 1 1 calc R . .
H28B H -0.2870 0.4267 0.2036 0.067 Uiso 1 1 calc R . .
H28C H -0.2469 0.3265 0.2125 0.067 Uiso 1 1 calc R . .
C29 C 0.4971(4) 0.3325(4) 0.20224(18) 0.0429(13) Uani 1 1 d . . .
H29A H 0.5351 0.3898 0.2066 0.052 Uiso 1 1 calc R . .
H29B H 0.5483 0.2841 0.2009 0.052 Uiso 1 1 calc R . .
C30 C 0.4393(4) 0.3166(4) 0.23778(19) 0.0456(14) Uani 1 1 d . . .
H30A H 0.4086 0.2560 0.2354 0.055 Uiso 1 1 calc R . .
H30B H 0.4865 0.3204 0.2654 0.055 Uiso 1 1 calc R . .
C31 C 0.4770(4) 0.3201(4) 0.12605(19) 0.0482(15) Uani 1 1 d . . .
H31A H 0.5363 0.3607 0.1270 0.072 Uiso 1 1 calc R . .
H31B H 0.4281 0.3310 0.0998 0.072 Uiso 1 1 calc R . .
H31C H 0.5014 0.2582 0.1262 0.072 Uiso 1 1 calc R . .
C32 C 0.3115(4) 0.3753(4) 0.27515(15) 0.0365(12) Uani 1 1 d . . .
H32A H 0.2779 0.3169 0.2761 0.055 Uiso 1 1 calc R . .
H32B H 0.2595 0.4225 0.2751 0.055 Uiso 1 1 calc R . .
H32C H 0.3647 0.3820 0.3004 0.055 Uiso 1 1 calc R . .
C33 C 0.2809(6) 0.6316(4) 0.35880(19) 0.065(2) Uani 1 1 d . . .
H33A H 0.2583 0.6940 0.3590 0.098 Uiso 1 1 calc R . .
H33B H 0.3337 0.6205 0.3838 0.098 Uiso 1 1 calc R . .
H33C H 0.2213 0.5923 0.3600 0.098 Uiso 1 1 calc R . .
C34 C 0.3259(5) 0.6133(3) 0.31823(17) 0.0389(12) Uani 1 1 d . . .
C35 C 0.4266(5) 0.5893(4) 0.31914(18) 0.0452(14) Uani 1 1 d . . .
H35 H 0.4656 0.5807 0.3468 0.054 Uiso 1 1 calc R . .
C36 C 0.4810(4) 0.5755(3) 0.28339(19) 0.0391(13) Uani 1 1 d . . .
C37 C 0.5889(5) 0.5358(4) 0.2948(2) 0.0594(18) Uani 1 1 d . . .
H37A H 0.6066 0.5018 0.2702 0.089 Uiso 1 1 calc R . .
H37B H 0.5902 0.4960 0.3196 0.089 Uiso 1 1 calc R . .
H37C H 0.6395 0.5839 0.3018 0.089 Uiso 1 1 calc R . .
C38 C 0.4948(3) 0.5856(3) 0.20848(17) 0.0278(10) Uani 1 1 d . . .
C39 C 0.4355(3) 0.5557(3) 0.17029(16) 0.0268(10) Uani 1 1 d . . .
C40 C 0.4792(4) 0.5509(3) 0.13301(19) 0.0405(13) Uani 1 1 d . . .
H40 H 0.4390 0.5296 0.1074 0.049 Uiso 1 1 calc R . .
C41 C 0.5813(4) 0.5768(4) 0.1326(2) 0.0499(16) Uani 1 1 d . . .
H41 H 0.6104 0.5734 0.1066 0.060 Uiso 1 1 calc R . .
C42 C 0.6409(4) 0.6075(3) 0.1695(2) 0.0491(17) Uani 1 1 d . . .
C43 C 0.5977(4) 0.6119(3) 0.2065(2) 0.0417(14) Uani 1 1 d . . .
H43 H 0.6387 0.6334 0.2319 0.050 Uiso 1 1 calc R . .
C44 C 0.7533(4) 0.6345(4) 0.1698(3) 0.071(2) Uani 1 1 d . . .
H44A H 0.7748 0.6745 0.1941 0.106 Uiso 1 1 calc R . .
H44B H 0.7605 0.6653 0.1429 0.106 Uiso 1 1 calc R . .
H44C H 0.7972 0.5811 0.1726 0.106 Uiso 1 1 calc R . .
C45 C 0.0211(4) 0.6982(4) 0.1824(2) 0.0467(14) Uani 1 1 d . . .
H45A H -0.0280 0.7472 0.1857 0.056 Uiso 1 1 calc R . .
H45B H -0.0193 0.6427 0.1758 0.056 Uiso 1 1 calc R . .
C46 C 0.0802(4) 0.7190(4) 0.14689(19) 0.0423(13) Uani 1 1 d . . .
H46A H 0.0331 0.7203 0.1192 0.051 Uiso 1 1 calc R . .
H46B H 0.1138 0.7781 0.1515 0.051 Uiso 1 1 calc R . .
C47 C 0.0394(5) 0.6967(4) 0.2584(2) 0.0509(15) Uani 1 1 d . . .
H47A H 0.0178 0.7589 0.2609 0.076 Uiso 1 1 calc R . .
H47B H 0.0869 0.6797 0.2842 0.076 Uiso 1 1 calc R . .
H47C H -0.0218 0.6579 0.2554 0.076 Uiso 1 1 calc R . .
C48 C 0.2098(4) 0.6602(4) 0.10889(17) 0.0412(13) Uani 1 1 d . . .
H48A H 0.1583 0.6672 0.0831 0.062 Uiso 1 1 calc R . .
H48B H 0.2518 0.6069 0.1060 0.062 Uiso 1 1 calc R . .
H48C H 0.2548 0.7129 0.1124 0.062 Uiso 1 1 calc R . .
C49 C 0.2744(12) 0.6801(11) 0.9803(5) 0.169(6) Uiso 1 1 d D . .
H49A H 0.2628 0.7454 0.9788 0.202 Uiso 1 1 calc R . .
H49B H 0.2065 0.6505 0.9806 0.202 Uiso 1 1 calc R . .
C50 C 0.3202(14) 0.6500(13) 0.9418(6) 0.218(8) Uiso 1 1 d D . .
H50A H 0.3329 0.7008 0.9231 0.261 Uiso 1 1 calc R . .
H50B H 0.2758 0.6053 0.9247 0.261 Uiso 1 1 calc R . .
C51 C 0.4212(14) 0.6091(11) 0.9636(6) 0.193(7) Uiso 1 1 d D . .
H51A H 0.4133 0.5438 0.9668 0.231 Uiso 1 1 calc R . .
H51B H 0.4777 0.6202 0.9464 0.231 Uiso 1 1 calc R . .
C52 C 0.4458(14) 0.6529(14) 1.0072(6) 0.223(8) Uiso 1 1 d D . .
H52A H 0.4924 0.6155 1.0276 0.268 Uiso 1 1 calc R . .
H52B H 0.4771 0.7127 1.0053 0.268 Uiso 1 1 calc R . .

loop_
_atom_site_aniso_label
_atom_site_aniso_U_11
_atom_site_aniso_U_22
_atom_site_aniso_U_33
_atom_site_aniso_U_23
_atom_site_aniso_U_13
_atom_site_aniso_U_12
Yb1 0.02742(11) 0.02552(11) 0.02162(10) -0.00053(7) 0.00077(8) 0.00660(7)
Yb2 0.01734(9) 0.02004(10) 0.02100(10) -0.00021(7) 0.00085(7) -0.00080(6)
Yb3 0.01713(10) 0.02034(10) 0.02617(10) -0.00141(7) -0.00045(7) -0.00096(7)
Cl1 0.0625(9) 0.0292(6) 0.0411(7) -0.0020(5) -0.0117(6) -0.0011(6)
Cl2 0.0386(6) 0.0264(6) 0.0346(6) 0.0031(5) 0.0008(5) -0.0092(5)
Cl3 0.0298(6) 0.0240(5) 0.0475(7) 0.0032(5) -0.0089(5) -0.0064(4)
O1 0.0321(19) 0.060(2) 0.032(2) -0.0030(17) 0.0052(16) 0.0116(17)
O2 0.0265(16) 0.0287(17) 0.0279(17) -0.0010(13) 0.0023(13) 0.0030(13)
O3 0.055(2) 0.0309(18) 0.0277(18) 0.0009(15) 0.0002(16) 0.0090(16)
O4 0.036(2) 0.043(2) 0.045(2) 0.0013(18) -0.0067(17) 0.0109(16)
O5 0.0284(17) 0.0387(19) 0.0242(17) -0.0016(14) 0.0018(14) 0.0006(14)
O6 0.0161(14) 0.0258(15) 0.0231(15) -0.0013(12) 0.0017(12) -0.0035(11)
O7 0.0210(15) 0.0334(18) 0.0370(19) 0.0012(15) 0.0075(14) 0.0036(13)
O8 0.0238(16) 0.0331(17) 0.0243(16) 0.0039(13) -0.0020(13) 0.0058(13)
O9 0.040(2) 0.043(2) 0.0309(19) -0.0051(16) 0.0028(16) -0.0013(16)
O10 0.0177(14) 0.0244(15) 0.0252(16) 0.0009(12) 0.0022(12) -0.0018(12)
O11 0.0237(17) 0.0346(19) 0.052(2) -0.0037(16) 0.0084(16) 0.0023(14)
O12 0.0288(17) 0.0250(16) 0.0386(19) 0.0060(14) -0.0049(14) -0.0003(13)
N1 0.0261(19) 0.0252(19) 0.027(2) -0.0026(16) 0.0041(16) 0.0034(15)
N2 0.0202(18) 0.0260(19) 0.0254(19) -0.0017(16) -0.0018(15) -0.0014(15)
N3 0.0239(19) 0.0217(19) 0.039(2) -0.0012(17) -0.0036(17) 0.0013(15)
C1 0.049(4) 0.062(4) 0.053(4) -0.003(3) 0.025(3) 0.004(3)
C2 0.042(3) 0.033(3) 0.034(3) -0.006(2) 0.014(2) 0.000(2)
C3 0.044(3) 0.037(3) 0.024(2) 0.003(2) 0.003(2) -0.002(2)
C4 0.034(3) 0.024(2) 0.026(2) -0.0027(19) -0.0026(19) -0.0027(19)
C5 0.049(3) 0.033(3) 0.030(3) 0.007(2) -0.006(2) 0.000(2)
C6 0.028(2) 0.024(2) 0.034(3) 0.0014(19) 0.002(2) 0.0011(18)
C7 0.028(2) 0.023(2) 0.033(3) 0.0017(19) 0.002(2) 0.0022(18)
C8 0.036(3) 0.042(3) 0.051(3) 0.000(3) 0.017(3) 0.003(2)
C9 0.028(3) 0.053(4) 0.075(5) -0.003(3) 0.018(3) -0.004(2)
C10 0.030(3) 0.042(3) 0.065(4) 0.003(3) -0.002(3) -0.007(2)
C11 0.032(3) 0.035(3) 0.043(3) -0.001(2) -0.003(2) 0.000(2)
C12 0.035(3) 0.077(5) 0.091(6) 0.001(4) -0.005(3) -0.005(3)
C13 0.081(5) 0.033(3) 0.032(3) 0.006(2) -0.009(3) 0.020(3)
C14 0.057(4) 0.041(3) 0.053(4) -0.002(3) -0.020(3) 0.015(3)
C15 0.066(4) 0.059(4) 0.038(3) -0.002(3) 0.013(3) -0.002(3)
C16 0.032(3) 0.059(4) 0.094(6) 0.010(4) 0.004(3) 0.012(3)
C17 0.060(4) 0.055(4) 0.027(3) 0.005(2) 0.013(3) 0.008(3)
C18 0.038(3) 0.029(2) 0.022(2) -0.0038(19) 0.001(2) -0.004(2)
C19 0.041(3) 0.037(3) 0.020(2) 0.002(2) -0.004(2) -0.003(2)
C20 0.028(2) 0.030(2) 0.029(2) 0.003(2) -0.0026(19) -0.0054(19)
C21 0.026(3) 0.053(3) 0.044(3) 0.015(3) -0.004(2) 0.005(2)
C22 0.0174(19) 0.022(2) 0.024(2) 0.0026(17) 0.0019(16) -0.0006(16)
C23 0.018(2) 0.021(2) 0.026(2) 0.0048(17) 0.0039(17) -0.0011(16)
C24 0.028(2) 0.030(2) 0.027(2) 0.0014(19) 0.0067(19) -0.0025(19)
C25 0.031(3) 0.038(3) 0.040(3) 0.001(2) 0.017(2) -0.002(2)
C26 0.019(2) 0.027(2) 0.046(3) 0.006(2) 0.005(2) -0.0049(18)
C27 0.018(2) 0.029(2) 0.037(3) 0.001(2) -0.0014(19) -0.0030(18)
C28 0.023(3) 0.047(3) 0.064(4) 0.005(3) 0.007(2) -0.009(2)
C29 0.027(3) 0.052(3) 0.048(3) 0.005(3) -0.001(2) 0.012(2)
C30 0.029(3) 0.058(4) 0.048(3) 0.017(3) 0.000(2) 0.016(2)
C31 0.035(3) 0.064(4) 0.049(3) -0.007(3) 0.016(3) 0.014(3)
C32 0.043(3) 0.044(3) 0.022(2) 0.002(2) 0.003(2) 0.004(2)
C33 0.113(6) 0.050(4) 0.031(3) -0.003(3) 0.008(4) -0.005(4)
C34 0.059(4) 0.028(3) 0.028(3) -0.003(2) 0.001(2) -0.009(2)
C35 0.063(4) 0.036(3) 0.031(3) 0.002(2) -0.014(3) -0.005(3)
C36 0.033(3) 0.027(2) 0.051(3) -0.002(2) -0.018(2) 0.000(2)
C37 0.048(4) 0.050(4) 0.070(4) 0.007(3) -0.028(3) 0.012(3)
C38 0.015(2) 0.020(2) 0.048(3) 0.000(2) 0.0041(19) 0.0031(16)
C39 0.023(2) 0.016(2) 0.042(3) 0.0018(19) 0.009(2) -0.0004(16)
C40 0.035(3) 0.033(3) 0.056(4) -0.002(2) 0.016(3) -0.004(2)
C41 0.035(3) 0.044(3) 0.079(5) 0.003(3) 0.037(3) 0.000(3)
C42 0.025(3) 0.026(3) 0.100(5) -0.004(3) 0.024(3) -0.002(2)
C43 0.019(2) 0.022(2) 0.082(4) -0.008(3) 0.003(3) -0.0008(18)
C44 0.029(3) 0.047(4) 0.142(8) -0.008(4) 0.033(4) -0.010(3)
C45 0.020(2) 0.047(3) 0.071(4) 0.003(3) 0.000(3) 0.006(2)
C46 0.027(3) 0.039(3) 0.056(4) 0.012(3) -0.010(2) 0.010(2)
C47 0.044(3) 0.043(3) 0.071(4) -0.013(3) 0.026(3) -0.001(3)
C48 0.049(3) 0.042(3) 0.030(3) 0.006(2) -0.002(2) -0.001(2)

loop_
_atom_type_symbol
_atom_type_description
_atom_type_scat_dispersion_real
_atom_type_scat_dispersion_imag
_atom_type_scat_source
C C 0.0033 0.0016 'International Tables Vol C Tables 4.2.6.8 and 6.1.1.4'
H H 0.0000 0.0000 'International Tables Vol C Tables 4.2.6.8 and 6.1.1.4'
Cl Cl 0.1484 0.1585 'International Tables Vol C Tables 4.2.6.8 and 6.1.1.4'
N N 0.0061 0.0033 'International Tables Vol C Tables 4.2.6.8 and 6.1.1.4'
O O 0.0106 0.0060 'International Tables Vol C Tables 4.2.6.8 and 6.1.1.4'
Yb Yb -0.3850 5.5486 'International Tables Vol C Tables 4.2.6.8 and 6.1.1.4'

loop_
_geom_angle_atom_site_label_1
_geom_angle_atom_site_label_2
_geom_angle_atom_site_label_3
_geom_angle
_geom_angle_site_symmetry_1
_geom_angle_site_symmetry_3
_geom_angle_publ_flag
O1 Yb1 O2 91.06(13) . 3_766 ?
O1 Yb1 O2 136.23(13) . . ?
O2 Yb1 O2 71.29(13) 3_766 . ?
O1 Yb1 N1 76.41(13) . . ?
O2 Yb1 N1 100.91(12) 3_766 . ?
O2 Yb1 N1 68.61(12) . . ?
O1 Yb1 O3 142.70(13) . . ?
O2 Yb1 O3 85.65(12) 3_766 . ?
O2 Yb1 O3 77.31(12) . . ?
N1 Yb1 O3 140.67(13) . . ?
O1 Yb1 O4 75.43(13) . . ?
O2 Yb1 O4 86.39(12) 3_766 . ?
O2 Yb1 O4 139.38(12) . . ?
N1 Yb1 O4 151.01(13) . . ?
O3 Yb1 O4 67.29(13) . . ?
O1 Yb1 Cl1 100.11(11) . . ?
O2 Yb1 Cl1 165.89(9) 3_766 . ?
O2 Yb1 Cl1 105.34(9) . . ?
N1 Yb1 Cl1 90.17(10) . . ?
O3 Yb1 Cl1 80.24(9) . . ?
O4 Yb1 Cl1 88.09(10) . . ?
O1 Yb1 C7 126.05(13) . . ?
O2 Yb1 C7 92.12(12) 3_766 . ?
O2 Yb1 C7 24.45(12) . . ?
N1 Yb1 C7 50.15(13) . . ?
O3 Yb1 C7 91.23(13) . . ?
O4 Yb1 C7 158.51(13) . . ?
Cl1 Yb1 C7 88.28(9) . . ?
O1 Yb1 C6 101.75(13) . . ?
O2 Yb1 C6 103.43(11) 3_766 . ?
O2 Yb1 C6 48.45(12) . . ?
N1 Yb1 C6 25.52(12) . . ?
O3 Yb1 C6 115.17(13) . . ?
O4 Yb1 C6 169.92(12) . . ?
Cl1 Yb1 C6 82.86(9) . . ?
C7 Yb1 C6 26.10(12) . . ?
O1 Yb1 Yb1 117.22(10) . 3_766 ?
O2 Yb1 Yb1 35.80(8) 3_766 3_766 ?
O2 Yb1 Yb1 35.49(8) . 3_766 ?
N1 Yb1 Yb1 83.73(9) . 3_766 ?
O3 Yb1 Yb1 79.50(8) . 3_766 ?
O4 Yb1 Yb1 115.48(9) . 3_766 ?
Cl1 Yb1 Yb1 139.27(4) . 3_766 ?
C7 Yb1 Yb1 57.34(9) . 3_766 ?
C6 Yb1 Yb1 74.49(8) . 3_766 ?
O5 Yb2 O10 92.10(11) . . ?
O5 Yb2 O6 134.87(11) . . ?
O10 Yb2 O6 70.13(10) . . ?
O5 Yb2 N2 75.47(13) . . ?
O10 Yb2 N2 102.87(11) . . ?
O6 Yb2 N2 69.17(11) . . ?
O5 Yb2 O7 76.57(12) . . ?
O10 Yb2 O7 87.42(11) . . ?
O6 Yb2 O7 139.81(11) . . ?
N2 Yb2 O7 150.47(12) . . ?
O5 Yb2 O8 143.36(11) . . ?
O10 Yb2 O8 81.21(11) . . ?
O6 Yb2 O8 76.46(10) . . ?
N2 Yb2 O8 141.16(12) . . ?
O7 Yb2 O8 67.22(11) . . ?
O5 Yb2 Cl2 106.22(9) . . ?
O10 Yb2 Cl2 159.92(8) . . ?
O6 Yb2 Cl2 100.95(8) . . ?
N2 Yb2 Cl2 89.91(9) . . ?
O7 Yb2 Cl2 88.89(8) . . ?
O8 Yb2 Cl2 79.17(8) . . ?
O5 Yb2 C23 125.58(12) . . ?
O10 Yb2 C23 92.42(11) . . ?
O6 Yb2 C23 25.10(10) . . ?
N2 Yb2 C23 50.72(12) . . ?
O7 Yb2 C23 157.81(11) . . ?
O8 Yb2 C23 90.82(11) . . ?
Cl2 Yb2 C23 83.68(8) . . ?
O5 Yb2 C22 101.40(12) . . ?
O10 Yb2 C22 105.52(11) . . ?
O6 Yb2 C22 49.41(10) . . ?
N2 Yb2 C22 26.16(12) . . ?
O7 Yb2 C22 167.01(11) . . ?
O8 Yb2 C22 115.14(11) . . ?
Cl2 Yb2 C22 79.31(8) . . ?
C23 Yb2 C22 26.45(11) . . ?
O5 Yb2 Yb3 117.70(9) . . ?
O10 Yb2 Yb3 34.97(7) . . ?
O6 Yb2 Yb3 35.18(7) . . ?
N2 Yb2 Yb3 86.32(9) . . ?
O7 Yb2 Yb3 115.30(8) . . ?
O8 Yb2 Yb3 75.27(7) . . ?
Cl2 Yb2 Yb3 133.23(3) . . ?
C23 Yb2 Yb3 58.53(8) . . ?
C22 Yb2 Yb3 77.16(8) . . ?
O9 Yb3 O6 92.13(12) . . ?
O9 Yb3 O10 132.87(12) . . ?
O6 Yb3 O10 70.58(10) . . ?
O9 Yb3 O12 145.39(13) . . ?
O6 Yb3 O12 82.55(10) . . ?
O10 Yb3 O12 77.40(11) . . ?
O9 Yb3 N3 76.36(14) . . ?
O6 Yb3 N3 107.78(11) . . ?
O10 Yb3 N3 68.65(12) . . ?
O12 Yb3 N3 137.83(13) . . ?
O9 Yb3 O11 78.17(13) . . ?
O6 Yb3 O11 85.85(11) . . ?
O10 Yb3 O11 139.81(11) . . ?
O12 Yb3 O11 67.37(12) . . ?
N3 Yb3 O11 151.41(13) . . ?
O9 Yb3 Cl3 102.28(10) . . ?
O6 Yb3 Cl3 162.12(8) . . ?
O10 Yb3 Cl3 105.70(8) . . ?
O12 Yb3 Cl3 79.58(8) . . ?
N3 Yb3 Cl3 86.11(9) . . ?
O11 Yb3 Cl3 86.81(9) . . ?
O9 Yb3 C39 125.16(14) . . ?
O6 Yb3 C39 92.95(11) . . ?
O10 Yb3 C39 24.34(11) . . ?
O12 Yb3 C39 89.36(12) . . ?
N3 Yb3 C39 50.26(14) . . ?
O11 Yb3 C39 156.67(13) . . ?
Cl3 Yb3 C39 87.39(8) . . ?
O9 Yb3 C38 101.94(14) . . ?
O6 Yb3 C38 107.39(11) . . ?
O10 Yb3 C38 48.34(11) . . ?
O12 Yb3 C38 112.32(12) . . ?
N3 Yb3 C38 25.59(14) . . ?
O11 Yb3 C38 166.71(11) . . ?
Cl3 Yb3 C38 80.16(8) . . ?
C39 Yb3 C38 26.10(13) . . ?
O9 Yb3 Yb2 115.51(10) . . ?
O6 Yb3 Yb2 35.78(7) . . ?
O10 Yb3 Yb2 34.84(7) . . ?
O12 Yb3 Yb2 78.74(8) . . ?
N3 Yb3 Yb2 86.79(9) . . ?
O11 Yb3 Yb2 116.09(8) . . ?
Cl3 Yb3 Yb2 138.54(3) . . ?
C39 Yb3 Yb2 57.55(8) . . ?
C38 Yb3 Yb2 76.09(8) . . ?
C2 O1 Yb1 137.9(3) . . ?
C7 O2 Yb1 128.1(3) . 3_766 ?
C7 O2 Yb1 112.0(3) . . ?
Yb1 O2 Yb1 108.71(13) 3_766 . ?
C15 O3 C13 110.5(4) . . ?
C15 O3 Yb1 120.1(3) . . ?
C13 O3 Yb1 113.3(3) . . ?
C14 O4 C16 111.4(5) . . ?
C14 O4 Yb1 116.8(3) . . ?
C16 O4 Yb1 129.5(4) . . ?
C18 O5 Yb2 137.5(3) . . ?
C23 O6 Yb3 133.0(3) . . ?
C23 O6 Yb2 109.9(2) . . ?
Yb3 O6 Yb2 109.04(11) . . ?
C29 O7 C31 112.0(4) . . ?
C29 O7 Yb2 117.1(3) . . ?
C31 O7 Yb2 128.8(3) . . ?
C30 O8 C32 109.9(4) . . ?
C30 O8 Yb2 113.4(3) . . ?
C32 O8 Yb2 122.0(3) . . ?
C34 O9 Yb3 138.6(4) . . ?
C39 O10 Yb2 130.1(3) . . ?
C39 O10 Yb3 112.7(3) . . ?
Yb2 O10 Yb3 110.19(12) . . ?
C45 O11 C47 111.6(4) . . ?
C45 O11 Yb3 116.9(3) . . ?
C47 O11 Yb3 129.5(3) . . ?
C46 O12 C48 110.9(4) . . ?
C46 O12 Yb3 113.8(3) . . ?
C48 O12 Yb3 118.9(3) . . ?
C49 O13 C52 106.4(15) . . ?
C4 N1 C6 121.9(4) . . ?
C4 N1 Yb1 128.7(3) . . ?
C6 N1 Yb1 108.2(3) . . ?
C20 N2 C22 121.7(4) . . ?
C20 N2 Yb2 130.2(3) . . ?
C22 N2 Yb2 106.9(3) . . ?
C36 N3 C38 122.5(4) . . ?
C36 N3 Yb3 129.6(4) . . ?
C38 N3 Yb3 107.3(3) . . ?
C2 C1 H1A 109.5 . . ?
C2 C1 H1B 109.5 . . ?
H1A C1 H1B 109.5 . . ?
C2 C1 H1C 109.5 . . ?
H1A C1 H1C 109.5 . . ?
H1B C1 H1C 109.5 . . ?
O1 C2 C3 124.9(5) . . ?
O1 C2 C1 114.5(5) . . ?
C3 C2 C1 120.6(5) . . ?
C2 C3 C4 127.1(5) . . ?
C2 C3 H3 116.4 . . ?
C4 C3 H3 116.4 . . ?
N1 C4 C3 121.9(4) . . ?
N1 C4 C5 123.4(4) . . ?
C3 C4 C5 114.7(4) . . ?
C4 C5 H5A 109.5 . . ?
C4 C5 H5B 109.5 . . ?
H5A C5 H5B 109.5 . . ?
C4 C5 H5C 109.5 . . ?
H5A C5 H5C 109.5 . . ?
H5B C5 H5C 109.5 . . ?
C11 C6 C7 119.2(5) . . ?
C11 C6 N1 125.9(5) . . ?
C7 C6 N1 114.6(4) . . ?
C11 C6 Yb1 153.0(3) . . ?
C7 C6 Yb1 73.0(3) . . ?
N1 C6 Yb1 46.3(2) . . ?
O2 C7 C8 123.1(5) . . ?
O2 C7 C6 117.5(4) . . ?
C8 C7 C6 119.3(5) . . ?
O2 C7 Yb1 43.55(19) . . ?
C8 C7 Yb1 148.7(4) . . ?
C6 C7 Yb1 80.9(3) . . ?
C7 C8 C9 120.5(6) . . ?
C7 C8 H8 119.8 . . ?
C9 C8 H8 119.8 . . ?
C10 C9 C8 121.0(5) . . ?
C10 C9 H9 119.5 . . ?
C8 C9 H9 119.5 . . ?
C9 C10 C11 119.0(5) . . ?
C9 C10 C12 121.1(6) . . ?
C11 C10 C12 119.9(6) . . ?
C10 C11 C6 120.9(5) . . ?
C10 C11 H11 119.5 . . ?
C6 C11 H11 119.5 . . ?
C10 C12 H12A 109.5 . . ?
C10 C12 H12B 109.5 . . ?
H12A C12 H12B 109.5 . . ?
C10 C12 H12C 109.5 . . ?
H12A C12 H12C 109.5 . . ?
H12B C12 H12C 109.5 . . ?
O3 C13 C14 107.9(4) . . ?
O3 C13 H13A 110.1 . . ?
C14 C13 H13A 110.1 . . ?
O3 C13 H13B 110.1 . . ?
C14 C13 H13B 110.1 . . ?
H13A C13 H13B 108.4 . . ?
O4 C14 C13 108.4(5) . . ?
O4 C14 H14A 110.0 . . ?
C13 C14 H14A 110.0 . . ?
O4 C14 H14B 110.0 . . ?
C13 C14 H14B 110.0 . . ?
H14A C14 H14B 108.4 . . ?
O3 C15 H15A 109.5 . . ?
O3 C15 H15B 109.5 . . ?
H15A C15 H15B 109.5 . . ?
O3 C15 H15C 109.5 . . ?
H15A C15 H15C 109.5 . . ?
H15B C15 H15C 109.5 . . ?
O4 C16 H16A 109.5 . . ?
O4 C16 H16B 109.5 . . ?
H16A C16 H16B 109.5 . . ?
O4 C16 H16C 109.5 . . ?
H16A C16 H16C 109.5 . . ?
H16B C16 H16C 109.5 . . ?
C18 C17 H17A 109.5 . . ?
C18 C17 H17B 109.5 . . ?
H17A C17 H17B 109.5 . . ?
C18 C17 H17C 109.5 . . ?
H17A C17 H17C 109.5 . . ?
H17B C17 H17C 109.5 . . ?
O5 C18 C19 124.7(4) . . ?
O5 C18 C17 115.7(5) . . ?
C19 C18 C17 119.6(5) . . ?
C18 C19 C20 126.5(4) . . ?
C18 C19 H19 116.8 . . ?
C20 C19 H19 116.8 . . ?
N2 C20 C19 121.9(4) . . ?
N2 C20 C21 123.2(4) . . ?
C19 C20 C21 114.8(4) . . ?
C20 C21 H21A 109.5 . . ?
C20 C21 H21B 109.5 . . ?
H21A C21 H21B 109.5 . . ?
C20 C21 H21C 109.5 . . ?
H21A C21 H21C 109.5 . . ?
H21B C21 H21C 109.5 . . ?
C27 C22 C23 119.0(4) . . ?
C27 C22 N2 125.9(4) . . ?
C23 C22 N2 114.8(4) . . ?
C27 C22 Yb2 150.1(3) . . ?
C23 C22 Yb2 73.8(2) . . ?
N2 C22 Yb2 46.97(19) . . ?
O6 C23 C24 122.4(4) . . ?
O6 C23 C22 117.7(4) . . ?
C24 C23 C22 119.9(4) . . ?
O6 C23 Yb2 45.01(18) . . ?
C24 C23 Yb2 148.2(3) . . ?
C22 C23 Yb2 79.8(2) . . ?
C23 C24 C25 119.9(4) . . ?
C23 C24 H24 120.1 . . ?
C25 C24 H24 120.1 . . ?
C26 C25 C24 120.9(4) . . ?
C26 C25 H25 119.5 . . ?
C24 C25 H25 119.5 . . ?
C25 C26 C27 118.7(4) . . ?
C25 C26 C28 120.4(5) . . ?
C27 C26 C28 120.9(5) . . ?
C26 C27 C22 121.5(4) . . ?
C26 C27 H27 119.2 . . ?
C22 C27 H27 119.2 . . ?
C26 C28 H28A 109.5 . . ?
C26 C28 H28B 109.5 . . ?
H28A C28 H28B 109.5 . . ?
C26 C28 H28C 109.5 . . ?
H28A C28 H28C 109.5 . . ?
H28B C28 H28C 109.5 . . ?
O7 C29 C30 109.0(4) . . ?
O7 C29 H29A 109.9 . . ?
C30 C29 H29A 109.9 . . ?
O7 C29 H29B 109.9 . . ?
C30 C29 H29B 109.9 . . ?
H29A C29 H29B 108.3 . . ?
O8 C30 C29 109.4(4) . . ?
O8 C30 H30A 109.8 . . ?
C29 C30 H30A 109.8 . . ?
O8 C30 H30B 109.8 . . ?
C29 C30 H30B 109.8 . . ?
H30A C30 H30B 108.2 . . ?
O7 C31 H31A 109.5 . . ?
O7 C31 H31B 109.5 . . ?
H31A C31 H31B 109.5 . . ?
O7 C31 H31C 109.5 . . ?
H31A C31 H31C 109.5 . . ?
H31B C31 H31C 109.5 . . ?
O8 C32 H32A 109.5 . . ?
O8 C32 H32B 109.5 . . ?
H32A C32 H32B 109.5 . . ?
O8 C32 H32C 109.5 . . ?
H32A C32 H32C 109.5 . . ?
H32B C32 H32C 109.5 . . ?
C34 C33 H33A 109.5 . . ?
C34 C33 H33B 109.5 . . ?
H33A C33 H33B 109.5 . . ?
C34 C33 H33C 109.5 . . ?
H33A C33 H33C 109.5 . . ?
H33B C33 H33C 109.5 . . ?
O9 C34 C35 124.6(5) . . ?
O9 C34 C33 113.7(6) . . ?
C35 C34 C33 121.7(5) . . ?
C34 C35 C36 127.7(5) . . ?
C34 C35 H35 116.2 . . ?
C36 C35 H35 116.2 . . ?
N3 C36 C35 121.9(5) . . ?
N3 C36 C37 123.3(6) . . ?
C35 C36 C37 114.8(5) . . ?
C36 C37 H37A 109.5 . . ?
C36 C37 H37B 109.5 . . ?
H37A C37 H37B 109.5 . . ?
C36 C37 H37C 109.5 . . ?
H37A C37 H37C 109.5 . . ?
H37B C37 H37C 109.5 . . ?
C39 C38 C43 117.4(5) . . ?
C39 C38 N3 114.9(4) . . ?
C43 C38 N3 127.4(5) . . ?
C39 C38 Yb3 72.4(2) . . ?
C43 C38 Yb3 153.6(3) . . ?
N3 C38 Yb3 47.2(2) . . ?
O10 C39 C40 122.3(4) . . ?
O10 C39 C38 117.6(4) . . ?
C40 C39 C38 120.1(4) . . ?
O10 C39 Yb3 42.96(19) . . ?
C40 C39 Yb3 148.1(4) . . ?
C38 C39 Yb3 81.5(3) . . ?
C39 C40 C41 120.6(6) . . ?
C39 C40 H40 119.7 . . ?
C41 C40 H40 119.7 . . ?
C42 C41 C40 120.5(6) . . ?
C42 C41 H41 119.7 . . ?
C40 C41 H41 119.7 . . ?
C43 C42 C41 118.9(5) . . ?
C43 C42 C44 119.9(6) . . ?
C41 C42 C44 121.2(6) . . ?
C42 C43 C38 122.5(6) . . ?
C42 C43 H43 118.7 . . ?
C38 C43 H43 118.7 . . ?
C42 C44 H44A 109.5 . . ?
C42 C44 H44B 109.5 . . ?
H44A C44 H44B 109.5 . . ?
C42 C44 H44C 109.5 . . ?
H44A C44 H44C 109.5 . . ?
H44B C44 H44C 109.5 . . ?
O11 C45 C46 109.6(4) . . ?
O11 C45 H45A 109.8 . . ?
C46 C45 H45A 109.8 . . ?
O11 C45 H45B 109.8 . . ?
C46 C45 H45B 109.8 . . ?
H45A C45 H45B 108.2 . . ?
O12 C46 C45 107.6(4) . . ?
O12 C46 H46A 110.2 . . ?
C45 C46 H46A 110.2 . . ?
O12 C46 H46B 110.2 . . ?
C45 C46 H46B 110.2 . . ?
H46A C46 H46B 108.5 . . ?
O11 C47 H47A 109.5 . . ?
O11 C47 H47B 109.5 . . ?
H47A C47 H47B 109.5 . . ?
O11 C47 H47C 109.5 . . ?
H47A C47 H47C 109.5 . . ?
H47B C47 H47C 109.5 . . ?
O12 C48 H48A 109.5 . . ?
O12 C48 H48B 109.5 . . ?
H48A C48 H48B 109.5 . . ?
O12 C48 H48C 109.5 . . ?
H48A C48 H48C 109.5 . . ?
H48B C48 H48C 109.5 . . ?
O13 C49 C50 110.2(14) . . ?
O13 C49 H49A 109.6 . . ?
C50 C49 H49A 109.6 . . ?
O13 C49 H49B 109.6 . . ?
C50 C49 H49B 109.6 . . ?
H49A C49 H49B 108.1 . . ?
C49 C50 C51 100.2(14) . . ?
C49 C50 H50A 111.7 . . ?
C51 C50 H50A 111.7 . . ?
C49 C50 H50B 111.7 . . ?
C51 C50 H50B 111.7 . . ?
H50A C50 H50B 109.5 . . ?
C52 C51 C50 106.8(15) . . ?
C52 C51 H51A 110.4 . . ?
C50 C51 H51A 110.4 . . ?
C52 C51 H51B 110.4 . . ?
C50 C51 H51B 110.4 . . ?
H51A C51 H51B 108.6 . . ?
O13 C52 C51 100.0(15) . . ?
O13 C52 H52A 111.8 . . ?
C51 C52 H52A 111.8 . . ?
O13 C52 H52B 111.8 . . ?
C51 C52 H52B 111.8 . . ?
H52A C52 H52B 109.5 . . ?

loop_
_geom_bond_atom_site_label_1
_geom_bond_atom_site_label_2
_geom_bond_distance
_geom_bond_site_symmetry_2
_geom_bond_publ_flag
Yb1 O1 2.140(4) . ?
Yb1 O2 2.251(3) 3_766 ?
Yb1 O2 2.269(3) . ?
Yb1 N1 2.399(4) . ?
Yb1 O3 2.434(3) . ?
Yb1 O4 2.455(3) . ?
Yb1 Cl1 2.5518(13) . ?
Yb1 C7 3.053(5) . ?
Yb1 C6 3.153(5) . ?
Yb1 Yb1 3.6732(4) 3_766 ?
Yb2 O5 2.158(3) . ?
Yb2 O10 2.239(3) . ?
Yb2 O6 2.276(3) . ?
Yb2 N2 2.369(4) . ?
Yb2 O7 2.423(3) . ?
Yb2 O8 2.440(3) . ?
Yb2 Cl2 2.5860(11) . ?
Yb2 C23 3.026(4) . ?
Yb2 C22 3.101(4) . ?
Yb2 Yb3 3.6795(3) . ?
Yb3 O9 2.141(4) . ?
Yb3 O6 2.243(3) . ?
Yb3 O10 2.247(3) . ?
Yb3 O12 2.420(3) . ?
Yb3 N3 2.424(4) . ?
Yb3 O11 2.424(3) . ?
Yb3 Cl3 2.5825(11) . ?
Yb3 C39 3.042(4) . ?
Yb3 C38 3.157(4) . ?
O1 C2 1.291(6) . ?
O2 C7 1.363(5) . ?
O2 Yb1 2.251(3) 3_766 ?
O3 C15 1.424(7) . ?
O3 C13 1.444(6) . ?
O4 C14 1.421(7) . ?
O4 C16 1.435(7) . ?
O5 C18 1.290(6) . ?
O6 C23 1.365(5) . ?
O7 C29 1.434(6) . ?
O7 C31 1.439(6) . ?
O8 C30 1.428(6) . ?
O8 C32 1.436(6) . ?
O9 C34 1.292(6) . ?
O10 C39 1.359(5) . ?
O11 C45 1.427(7) . ?
O11 C47 1.439(6) . ?
O12 C46 1.435(6) . ?
O12 C48 1.450(6) . ?
O13 C49 1.437(13) . ?
O13 C52 1.442(14) . ?
N1 C4 1.311(6) . ?
N1 C6 1.430(6) . ?
N2 C20 1.316(6) . ?
N2 C22 1.429(5) . ?
N3 C36 1.304(7) . ?
N3 C38 1.428(6) . ?
C1 C2 1.509(7) . ?
C1 H1A 0.9800 . ?
C1 H1B 0.9800 . ?
C1 H1C 0.9800 . ?
C2 C3 1.354(7) . ?
C3 C4 1.427(7) . ?
C3 H3 0.9500 . ?
C4 C5 1.514(7) . ?
C5 H5A 0.9800 . ?
C5 H5B 0.9800 . ?
C5 H5C 0.9800 . ?
C6 C11 1.398(7) . ?
C6 C7 1.405(7) . ?
C7 C8 1.379(7) . ?
C8 C9 1.397(8) . ?
C8 H8 0.9500 . ?
C9 C10 1.368(9) . ?
C9 H9 0.9500 . ?
C10 C11 1.393(8) . ?
C10 C12 1.524(8) . ?
C11 H11 0.9500 . ?
C12 H12A 0.9800 . ?
C12 H12B 0.9800 . ?
C12 H12C 0.9800 . ?
C13 C14 1.496(9) . ?
C13 H13A 0.9900 . ?
C13 H13B 0.9900 . ?
C14 H14A 0.9900 . ?
C14 H14B 0.9900 . ?
C15 H15A 0.9800 . ?
C15 H15B 0.9800 . ?
C15 H15C 0.9800 . ?
C16 H16A 0.9800 . ?
C16 H16B 0.9800 . ?
C16 H16C 0.9800 . ?
C17 C18 1.508(7) . ?
C17 H17A 0.9800 . ?
C17 H17B 0.9800 . ?
C17 H17C 0.9800 . ?
C18 C19 1.356(7) . ?
C19 C20 1.417(7) . ?
C19 H19 0.9500 . ?
C20 C21 1.520(7) . ?
C21 H21A 0.9800 . ?
C21 H21B 0.9800 . ?
C21 H21C 0.9800 . ?
C22 C27 1.388(6) . ?
C22 C23 1.404(6) . ?
C23 C24 1.384(6) . ?
C24 C25 1.393(6) . ?
C24 H24 0.9500 . ?
C25 C26 1.385(7) . ?
C25 H25 0.9500 . ?
C26 C27 1.386(7) . ?
C26 C28 1.518(6) . ?
C27 H27 0.9500 . ?
C28 H28A 0.9800 . ?
C28 H28B 0.9800 . ?
C28 H28C 0.9800 . ?
C29 C30 1.457(8) . ?
C29 H29A 0.9900 . ?
C29 H29B 0.9900 . ?
C30 H30A 0.9900 . ?
C30 H30B 0.9900 . ?
C31 H31A 0.9800 . ?
C31 H31B 0.9800 . ?
C31 H31C 0.9800 . ?
C32 H32A 0.9800 . ?
C32 H32B 0.9800 . ?
C32 H32C 0.9800 . ?
C33 C34 1.507(8) . ?
C33 H33A 0.9800 . ?
C33 H33B 0.9800 . ?
C33 H33C 0.9800 . ?
C34 C35 1.356(8) . ?
C35 C36 1.430(8) . ?
C35 H35 0.9500 . ?
C36 C37 1.520(7) . ?
C37 H37A 0.9800 . ?
C37 H37B 0.9800 . ?
C37 H37C 0.9800 . ?
C38 C39 1.404(7) . ?
C38 C43 1.406(6) . ?
C39 C40 1.379(7) . ?
C40 C41 1.388(7) . ?
C40 H40 0.9500 . ?
C41 C42 1.378(9) . ?
C41 H41 0.9500 . ?
C42 C43 1.368(9) . ?
C42 C44 1.517(7) . ?
C43 H43 0.9500 . ?
C44 H44A 0.9800 . ?
C44 H44B 0.9800 . ?
C44 H44C 0.9800 . ?
C45 C46 1.479(8) . ?
C45 H45A 0.9900 . ?
C45 H45B 0.9900 . ?
C46 H46A 0.9900 . ?
C46 H46B 0.9900 . ?
C47 H47A 0.9800 . ?
C47 H47B 0.9800 . ?
C47 H47C 0.9800 . ?
C48 H48A 0.9800 . ?
C48 H48B 0.9800 . ?
C48 H48C 0.9800 . ?
C49 C50 1.496(14) . ?
C49 H49A 0.9900 . ?
C49 H49B 0.9900 . ?
C50 C51 1.522(15) . ?
C50 H50A 0.9900 . ?
C50 H50B 0.9900 . ?
C51 C52 1.513(15) . ?
C51 H51A 0.9900 . ?
C51 H51B 0.9900 . ?
C52 H52A 0.9900 . ?
C52 H52B 0.9900 . ?
